data_7017841
loop_
_publ_author_name
'Langley, Stuart K.'
'Chilton, Nicholas F.'
'Moubaraki, Boujemaa'
'Murray, Keith S.'

_publ_section_title
;
 Structure and magnetic exchange in heterometallic 3d-3d transition metal
 triethanolamine clusters.
;
_journal_issue 3
_journal_name_full 'Dalton transactions (Cambridge, England : 2003)'
_journal_page_first 1033
_journal_page_last 1046
_journal_paper_doi 10.1039/c1dt11513h
_journal_volume 41
_journal_year 2012
_chemical_formula_moiety 'C48 H62 Fe2 Mn2 N10 O14, 2(C H4 O), C H2 Cl2, 2(N O3)'
_chemical_formula_sum 'C51 H72 Cl2 Fe2 Mn2 N12 O22'
_chemical_formula_weight 1497.69
_chemical_name_systematic
;
?
;
_space_group_IT_number 14
_symmetry_cell_setting monoclinic
_symmetry_space_group_name_Hall '-P 2yn'
_symmetry_space_group_name_H-M 'P 1 21/n 1'
_atom_sites_solution_hydrogens geom
_atom_sites_solution_primary direct
_atom_sites_solution_secondary difmap
_audit_creation_date '9 November 2005'
_audit_creation_method SHELXL-97
_cell_angle_alpha 90.00
_cell_angle_beta 94.5940(10)
_cell_angle_gamma 90.00
_cell_formula_units_Z 2
_cell_length_a 12.1669(3)
_cell_length_b 20.2693(6)
_cell_length_c 13.4861(4)
_cell_measurement_reflns_used 9765
_cell_measurement_temperature 123(2)
_cell_measurement_theta_max 30.56
_cell_measurement_theta_min 2.12
_cell_volume 3315.18(16)
_computing_cell_refinement 'Bruker Apex2 V2.0'
_computing_data_collection 'Bruker Apex2 V2.0'
_computing_data_reduction 'Bruker Apex2 V2.0'
_computing_molecular_graphics X-Seed
_computing_publication_material CIFTAB
_computing_structure_refinement 'SHELXL-97 (Sheldrick, 1997)'
_computing_structure_solution 'SHELXS-97 (Sheldrick, 1990)'
_diffrn_ambient_temperature 123(2)
_diffrn_measured_fraction_theta_full 0.994
_diffrn_measured_fraction_theta_max 0.994
_diffrn_measurement_device_type 'APEX X8'
_diffrn_measurement_method 'scans in phi and omega'
_diffrn_radiation_monochromator graphite
_diffrn_radiation_source 'fine-focus sealed tube'
_diffrn_radiation_type MoK\a
_diffrn_radiation_wavelength 0.71073
_diffrn_reflns_av_R_equivalents 0.0375
_diffrn_reflns_av_sigmaI/netI 0.0378
_diffrn_reflns_limit_h_max 17
_diffrn_reflns_limit_h_min -17
_diffrn_reflns_limit_k_max 29
_diffrn_reflns_limit_k_min -29
_diffrn_reflns_limit_l_max 19
_diffrn_reflns_limit_l_min -19
_diffrn_reflns_number 45005
_diffrn_reflns_theta_full 30.58
_diffrn_reflns_theta_max 30.58
_diffrn_reflns_theta_min 1.96
_diffrn_standards_decay_% 0
_diffrn_standards_interval_count 0
_diffrn_standards_interval_time 0
_diffrn_standards_number 0
_exptl_absorpt_coefficient_mu 0.963
_exptl_absorpt_correction_T_max 0.825
_exptl_absorpt_correction_T_min 0.687
_exptl_absorpt_correction_type multi-scan
_exptl_absorpt_process_details SADABS
_exptl_crystal_colour red
_exptl_crystal_density_diffrn 1.500
_exptl_crystal_density_method 'not measured'
_exptl_crystal_description block
_exptl_crystal_F_000 1548
_exptl_crystal_size_max 0.4
_exptl_crystal_size_mid 0.4
_exptl_crystal_size_min 0.2
_refine_diff_density_max 1.310
_refine_diff_density_min -0.701
_refine_diff_density_rms 0.097
_refine_ls_extinction_method none
_refine_ls_goodness_of_fit_ref 1.114
_refine_ls_hydrogen_treatment mixed
_refine_ls_matrix_type full
_refine_ls_number_parameters 432
_refine_ls_number_reflns 10117
_refine_ls_number_restraints 19
_refine_ls_restrained_S_all 1.156
_refine_ls_R_factor_all 0.0706
_refine_ls_R_factor_gt 0.0583
_refine_ls_shift/su_max 0.000
_refine_ls_shift/su_mean 0.000
_refine_ls_structure_factor_coef Fsqd
_refine_ls_weighting_details 'calc w=1/[\s^2^(Fo^2^)+(0.0560P)^2^+4.5513P] where P=(Fo^2^+2Fc^2^)/3'
_refine_ls_weighting_scheme calc
_refine_ls_wR_factor_gt 0.1346
_refine_ls_wR_factor_ref 0.1415
_reflns_number_gt 8575
_reflns_number_total 10117
_reflns_threshold_expression >2sigma(I)
_cod_data_source_file c1dt11513h.txt
_cod_data_source_block 5
_cod_depositor_comments
;
The following automatic conversions were performed:

'_exptl_absorpt_correction_type' value 'MULTI-SCAN' changed to
'multi-scan' according to
/home/saulius/struct/CIF-dictionaries/cif_core.dic dictionary named
'cif_core.dic' version 2.4.1 from 2010-06-29.

Automatic conversion script
Id: cif_fix_values 1715 2011-07-08 13:25:40Z adriana 
;
_cod_original_sg_symbol_H-M P21/n
_cod_database_code 7017841

loop_
_symmetry_equiv_pos_as_xyz
'x, y, z'
'-x+1/2, y+1/2, -z+1/2'
'-x, -y, -z'
'x-1/2, -y-1/2, z-1/2'

loop_
_atom_site_label
_atom_site_type_symbol
_atom_site_fract_x
_atom_site_fract_y
_atom_site_fract_z
_atom_site_U_iso_or_equiv
_atom_site_adp_type
_atom_site_occupancy
_atom_site_symmetry_multiplicity
_atom_site_calc_flag
_atom_site_refinement_flags
Fe1 Fe 0.21027(3) 0.048375(18) 0.06025(3) 0.01795(9) Uani 1 1 d .
Mn1 Mn 0.05735(3) -0.082334(19) -0.01032(3) 0.01747(9) Uani 1 1 d .
O1 O 0.04591(18) -0.19210(10) -0.03453(16) 0.0281(4) Uani 1 1 d .
O2 O 0.19482(14) -0.04555(9) 0.07909(13) 0.0198(3) Uani 1 1 d .
O3 O -0.08875(13) -0.03868(9) 0.04593(12) 0.0180(3) Uani 1 1 d .
O4 O 0.33222(14) 0.04121(10) -0.02448(14) 0.0243(4) Uani 1 1 d .
O5 O 0.22349(14) 0.14888(10) 0.04641(14) 0.0237(4) Uani 1 1 d .
O6 O 0.30180(14) 0.05804(10) 0.18671(14) 0.0246(4) Uani 1 1 d .
O7 O 0.07107(13) 0.07263(9) 0.13969(13) 0.0189(3) Uani 1 1 d .
N1 N 0.04526(17) -0.13458(11) 0.14897(16) 0.0210(4) Uani 1 1 d .
N2 N -0.16345(17) 0.09955(11) 0.13998(16) 0.0210(4) Uani 1 1 d .
N3 N -0.01753(17) 0.12069(12) 0.26481(16) 0.0232(4) Uani 1 1 d .
H3 H -0.0050 0.1417 0.3200 0.028 Uiso 1 1 calc R
N4 N 0.3100(2) 0.24687(12) 0.03438(19) 0.0288(5) Uani 1 1 d .
H4 H 0.3672 0.2668 0.0155 0.035 Uiso 1 1 calc R
N5 N 0.2164(2) 0.34556(14) 0.0346(2) 0.0373(6) Uani 1 1 d .
C1 C 0.0155(3) -0.23280(14) 0.0452(2) 0.0300(6) Uani 1 1 d .
H1A H 0.0402 -0.2777 0.0356 0.036 Uiso 1 1 calc R
H1B H -0.0641 -0.2333 0.0466 0.036 Uiso 1 1 calc R
C2 C 0.0681(2) -0.20576(14) 0.1421(2) 0.0278(6) Uani 1 1 d .
H2A H 0.0390 -0.2286 0.1974 0.033 Uiso 1 1 calc R
H2B H 0.1472 -0.2130 0.1455 0.033 Uiso 1 1 calc R
C3 C 0.1276(2) -0.10177(14) 0.21843(19) 0.0224(5) Uani 1 1 d .
H3A H 0.1490 -0.1310 0.2736 0.027 Uiso 1 1 calc R
H3B H 0.0961 -0.0622 0.2449 0.027 Uiso 1 1 calc R
C4 C 0.2281(2) -0.08403(13) 0.16417(19) 0.0218(5) Uani 1 1 d .
H4A H 0.2800 -0.0593 0.2081 0.026 Uiso 1 1 calc R
H4B H 0.2643 -0.1239 0.1441 0.026 Uiso 1 1 calc R
C5 C -0.2734(2) 0.09883(15) 0.1158(2) 0.0262(6) Uani 1 1 d .
H5 H -0.2981 0.0877 0.0509 0.031 Uiso 1 1 calc R
C6 C -0.3511(2) 0.11352(18) 0.1815(2) 0.0346(7) Uani 1 1 d .
H6 H -0.4259 0.1132 0.1612 0.041 Uiso 1 1 calc R
C7 C -0.1039(2) -0.05278(14) 0.14806(18) 0.0215(5) Uani 1 1 d .
H7A H -0.1810 -0.0471 0.1596 0.026 Uiso 1 1 calc R
H7B H -0.0613 -0.0218 0.1903 0.026 Uiso 1 1 calc R
C8 C -0.0685(2) -0.12235(14) 0.1755(2) 0.0234(5) Uani 1 1 d .
H8A H -0.0722 -0.1289 0.2465 0.028 Uiso 1 1 calc R
H8B H -0.1183 -0.1535 0.1408 0.028 Uiso 1 1 calc R
C9 C 0.4892(2) 0.06132(17) -0.1109(2) 0.0338(7) Uani 1 1 d .
H9A H 0.5366 0.0320 -0.0712 0.051 Uiso 1 1 calc R
H9B H 0.5315 0.0979 -0.1322 0.051 Uiso 1 1 calc R
H9C H 0.4568 0.0381 -0.1680 0.051 Uiso 1 1 calc R
C10 C 0.3998(2) 0.08623(14) -0.0502(2) 0.0243(5) Uani 1 1 d .
C11 C 0.3945(2) 0.15164(15) -0.0273(2) 0.0283(6) Uani 1 1 d .
H11 H 0.4517 0.1789 -0.0440 0.034 Uiso 1 1 calc R
C12 C 0.3059(2) 0.18058(14) 0.0210(2) 0.0240(5) Uani 1 1 d .
C13 C 0.2307(2) 0.28633(15) 0.0759(2) 0.0277(6) Uani 1 1 d .
C14 C 0.1743(3) 0.26521(16) 0.1559(2) 0.0325(6) Uani 1 1 d .
H14 H 0.1884 0.2241 0.1849 0.039 Uiso 1 1 calc R
C15 C 0.1408(3) 0.38558(19) 0.0702(3) 0.0446(8) Uani 1 1 d .
H15 H 0.1301 0.4271 0.0418 0.054 Uiso 1 1 calc R
C16 C 0.0787(3) 0.3678(2) 0.1466(3) 0.0471(9) Uani 1 1 d .
H16 H 0.0254 0.3962 0.1679 0.057 Uiso 1 1 calc R
C17 C 0.0969(3) 0.30713(18) 0.1911(3) 0.0414(8) Uani 1 1 d .
H17 H 0.0574 0.2946 0.2443 0.050 Uiso 1 1 calc R
C18 C 0.3739(2) 0.09865(19) 0.3422(2) 0.0381(8) Uani 1 1 d .
H18A H 0.4077 0.0571 0.3605 0.057 Uiso 1 1 calc R
H18B H 0.3482 0.1193 0.4001 0.057 Uiso 1 1 calc R
H18C H 0.4270 0.1267 0.3143 0.057 Uiso 1 1 calc R
C19 C 0.2776(2) 0.08730(14) 0.2661(2) 0.0243(5) Uani 1 1 d .
C20 C 0.1744(2) 0.10818(14) 0.28773(19) 0.0243(5) Uani 1 1 d .
H20 H 0.1689 0.1298 0.3479 0.029 Uiso 1 1 calc R
C21 C 0.0758(2) 0.09926(13) 0.22532(19) 0.0197(5) Uani 1 1 d .
C22 C -0.1298(2) 0.11542(13) 0.23349(19) 0.0218(5) Uani 1 1 d .
C23 C -0.2027(2) 0.12958(16) 0.3057(2) 0.0299(6) Uani 1 1 d .
H23 H -0.1763 0.1394 0.3706 0.036 Uiso 1 1 calc R
C24 C -0.3140(2) 0.12877(18) 0.2787(2) 0.0358(7) Uani 1 1 d .
H24 H -0.3641 0.1384 0.3252 0.043 Uiso 1 1 calc R
H1 H 0.087(3) -0.2112(19) -0.069(3) 0.041(11) Uiso 1 1 d .
Cl1S Cl -0.2990(7) -0.0341(3) 0.4037(4) 0.180(2) Uani 0.50 1 d PU
Cl2S Cl -0.0580(7) -0.0253(3) 0.4279(6) 0.211(3) Uani 0.50 1 d PDU
O1S O 0.49767(19) 0.30697(14) -0.05210(19) 0.0474(7) Uani 1 1 d .
O2S O 0.5659(3) 0.28514(17) 0.0978(2) 0.0638(8) Uani 1 1 d .
O3S O 0.6701(3) 0.2910(3) -0.0211(3) 0.128(2) Uani 1 1 d U
O4S O -0.1753(2) 0.26730(15) 0.1350(2) 0.0523(7) Uani 1 1 d .
H4S H -0.2301 0.2769 0.0985 0.063 Uiso 1 1 calc R
N1S N 0.5790(2) 0.29478(18) 0.0087(3) 0.0536(9) Uani 1 1 d .
C1S C -0.1871(3) 0.2911(2) 0.2308(3) 0.0481(9) Uani 1 1 d .
H1S1 H -0.1320 0.2715 0.2766 0.072 Uiso 1 1 calc R
H1S2 H -0.2591 0.2800 0.2501 0.072 Uiso 1 1 calc R
H1S3 H -0.1784 0.3382 0.2315 0.072 Uiso 1 1 calc R
C2S C -0.1778(10) -0.0102(6) 0.4704(9) 0.102(5) Uani 0.50 1 d PD
H2S1 H -0.1822 0.0371 0.4805 0.122 Uiso 0.50 1 calc PR
H2S2 H -0.1772 -0.0305 0.5355 0.122 Uiso 0.50 1 calc PR

loop_
_atom_site_aniso_label
_atom_site_aniso_U_11
_atom_site_aniso_U_22
_atom_site_aniso_U_33
_atom_site_aniso_U_23
_atom_site_aniso_U_13
_atom_site_aniso_U_12
Fe1 0.00922(15) 0.02509(19) 0.01984(17) -0.00038(13) 0.00299(12) -0.00037(13)
Mn1 0.01060(16) 0.02483(19) 0.01712(18) -0.00025(14) 0.00205(12) 0.00147(13)
O1 0.0309(10) 0.0272(10) 0.0268(10) 0.0005(8) 0.0066(8) 0.0028(8)
O2 0.0125(7) 0.0273(9) 0.0196(8) 0.0033(7) 0.0012(6) 0.0008(7)
O3 0.0107(7) 0.0269(9) 0.0167(8) 0.0011(7) 0.0034(6) 0.0005(6)
O4 0.0130(8) 0.0322(10) 0.0288(10) 0.0005(8) 0.0083(7) -0.0003(7)
O5 0.0147(8) 0.0274(9) 0.0294(10) -0.0014(8) 0.0049(7) -0.0041(7)
O6 0.0133(8) 0.0347(10) 0.0256(9) -0.0046(8) -0.0009(7) 0.0007(7)
O7 0.0114(7) 0.0269(9) 0.0187(8) -0.0021(7) 0.0025(6) 0.0007(7)
N1 0.0158(9) 0.0242(11) 0.0230(10) 0.0030(8) 0.0009(8) 0.0005(8)
N2 0.0141(9) 0.0275(11) 0.0215(10) -0.0018(8) 0.0032(7) 0.0010(8)
N3 0.0150(9) 0.0349(12) 0.0200(10) -0.0060(9) 0.0024(8) 0.0007(9)
N4 0.0230(11) 0.0311(12) 0.0328(13) 0.0006(10) 0.0062(9) -0.0079(9)
N5 0.0476(16) 0.0372(14) 0.0270(13) 0.0005(11) 0.0027(11) 0.0019(12)
C1 0.0331(15) 0.0249(13) 0.0317(14) 0.0014(11) 0.0001(11) -0.0019(11)
C2 0.0266(13) 0.0262(13) 0.0299(14) 0.0043(11) -0.0017(11) 0.0007(11)
C3 0.0180(11) 0.0287(13) 0.0204(12) 0.0029(10) 0.0003(9) -0.0004(10)
C4 0.0154(11) 0.0280(13) 0.0216(12) 0.0026(10) -0.0007(9) 0.0015(9)
C5 0.0145(11) 0.0389(15) 0.0254(13) -0.0072(11) 0.0021(9) 0.0035(10)
C6 0.0140(11) 0.0542(19) 0.0360(16) -0.0092(14) 0.0045(11) 0.0037(12)
C7 0.0150(10) 0.0329(13) 0.0173(11) 0.0033(10) 0.0053(8) 0.0015(10)
C8 0.0144(11) 0.0314(13) 0.0247(12) 0.0047(10) 0.0032(9) -0.0022(10)
C9 0.0193(12) 0.0458(17) 0.0381(16) 0.0081(13) 0.0146(11) 0.0054(12)
C10 0.0123(10) 0.0365(14) 0.0242(12) 0.0065(11) 0.0024(9) 0.0011(10)
C11 0.0150(11) 0.0373(15) 0.0333(14) 0.0057(12) 0.0066(10) -0.0045(11)
C12 0.0182(11) 0.0323(14) 0.0213(12) 0.0020(10) 0.0005(9) -0.0033(10)
C13 0.0258(13) 0.0314(14) 0.0254(13) -0.0020(11) -0.0011(10) -0.0059(11)
C14 0.0320(15) 0.0339(15) 0.0320(15) -0.0066(12) 0.0052(12) -0.0109(12)
C15 0.058(2) 0.0421(19) 0.0328(17) -0.0043(14) -0.0057(15) 0.0119(17)
C16 0.0408(19) 0.057(2) 0.043(2) -0.0206(17) -0.0001(15) 0.0073(17)
C17 0.0358(17) 0.049(2) 0.0405(18) -0.0162(15) 0.0090(14) -0.0107(15)
C18 0.0173(12) 0.061(2) 0.0348(16) -0.0153(15) -0.0038(11) -0.0002(13)
C19 0.0168(11) 0.0303(13) 0.0255(13) -0.0015(10) -0.0011(9) -0.0033(10)
C20 0.0188(11) 0.0349(14) 0.0190(12) -0.0039(10) 0.0003(9) -0.0011(10)
C21 0.0149(10) 0.0250(12) 0.0197(11) 0.0011(9) 0.0036(8) -0.0010(9)
C22 0.0141(10) 0.0284(13) 0.0233(12) -0.0026(10) 0.0037(9) 0.0016(9)
C23 0.0193(12) 0.0468(17) 0.0241(13) -0.0083(12) 0.0053(10) 0.0009(12)
C24 0.0185(12) 0.059(2) 0.0317(15) -0.0104(14) 0.0101(11) 0.0013(13)
Cl1S 0.290(7) 0.116(3) 0.125(4) -0.009(3) -0.029(4) -0.043(4)
Cl2S 0.259(7) 0.152(4) 0.234(6) 0.056(4) 0.101(5) 0.056(5)
O1S 0.0274(11) 0.0691(17) 0.0439(14) 0.0297(12) -0.0083(10) -0.0137(11)
O2S 0.070(2) 0.080(2) 0.0379(15) 0.0117(14) -0.0156(13) -0.0106(17)
O3S 0.0387(17) 0.233(5) 0.112(3) 0.117(3) 0.0085(19) 0.015(2)
O4S 0.0351(13) 0.0734(19) 0.0468(15) -0.0215(14) -0.0058(11) 0.0230(13)
N1S 0.0307(15) 0.070(2) 0.057(2) 0.0363(17) -0.0107(13) -0.0173(15)
C1S 0.0398(19) 0.054(2) 0.052(2) -0.0166(18) 0.0079(16) 0.0067(17)
C2S 0.152(12) 0.084(8) 0.076(7) 0.061(7) 0.046(8) 0.027(8)

loop_
_atom_type_symbol
_atom_type_description
_atom_type_scat_dispersion_real
_atom_type_scat_dispersion_imag
_atom_type_scat_source
C C 0.0033 0.0016 'International Tables Vol C Tables 4.2.6.8 and 6.1.1.4'
H H 0.0000 0.0000 'International Tables Vol C Tables 4.2.6.8 and 6.1.1.4'
N N 0.0061 0.0033 'International Tables Vol C Tables 4.2.6.8 and 6.1.1.4'
O O 0.0106 0.0060 'International Tables Vol C Tables 4.2.6.8 and 6.1.1.4'
Mn Mn 0.3368 0.7283 'International Tables Vol C Tables 4.2.6.8 and 6.1.1.4'
Fe Fe 0.3463 0.8444 'International Tables Vol C Tables 4.2.6.8 and 6.1.1.4'
Cl Cl 0.1484 0.1585 'International Tables Vol C Tables 4.2.6.8 and 6.1.1.4'

loop_
_geom_angle_atom_site_label_1
_geom_angle_atom_site_label_2
_geom_angle_atom_site_label_3
_geom_angle
_geom_angle_site_symmetry_1
_geom_angle_site_symmetry_3
O2 Fe1 O4 95.19(8) . .
O2 Fe1 O6 92.20(8) . .
O4 Fe1 O6 96.36(8) . .
O2 Fe1 O3 85.56(7) . 3
O4 Fe1 O3 97.34(8) . 3
O6 Fe1 O3 166.26(7) . 3
O2 Fe1 O5 177.32(8) . .
O4 Fe1 O5 87.24(8) . .
O6 Fe1 O5 86.39(8) . .
O3 Fe1 O5 95.28(7) 3 .
O2 Fe1 O7 94.10(7) . .
O4 Fe1 O7 169.73(8) . .
O6 Fe1 O7 87.64(7) . .
O3 Fe1 O7 79.02(7) 3 .
O5 Fe1 O7 83.57(7) . .
O2 Mn1 O3 106.76(7) . .
O2 Mn1 O1 117.86(7) . .
O3 Mn1 O1 114.18(7) . .
O2 Mn1 O7 151.21(7) . 3
O3 Mn1 O7 72.52(6) . 3
O1 Mn1 O7 86.73(7) . 3
O2 Mn1 N2 91.19(7) . 3
O3 Mn1 N2 149.03(7) . 3
O1 Mn1 N2 76.70(8) . 3
O7 Mn1 N2 79.63(7) 3 3
O2 Mn1 N1 75.46(7) . .
O3 Mn1 N1 76.00(7) . .
O1 Mn1 N1 71.80(8) . .
O7 Mn1 N1 129.78(7) 3 .
N2 Mn1 N1 133.98(8) 3 .
O2 Mn1 O3 81.91(5) . 4_566
O3 Mn1 O3 28.46(5) . 4_566
O1 Mn1 O3 140.75(6) . 4_566
O7 Mn1 O3 87.73(5) 3 4_566
N2 Mn1 O3 139.94(6) 3 4_566
N1 Mn1 O3 82.41(5) . 4_566
C1 O1 Mn1 118.61(17) . .
C1 O1 H1 112(3) . .
Mn1 O1 H1 122(3) . .
C4 O2 Fe1 128.57(16) . .
C4 O2 Mn1 115.34(15) . .
Fe1 O2 Mn1 110.66(8) . .
C7 O3 Fe1 121.88(14) . 3
C7 O3 Mn1 115.20(14) . .
Fe1 O3 Mn1 106.89(8) 3 .
C10 O4 Fe1 129.36(18) . .
C12 O5 Fe1 126.86(18) . .
C19 O6 Fe1 128.23(17) . .
C21 O7 Fe1 125.03(15) . .
C21 O7 Mn1 130.05(16) . 3
Fe1 O7 Mn1 99.23(7) . 3
C2 N1 C3 111.1(2) . .
C2 N1 C8 111.4(2) . .
C3 N1 C8 111.9(2) . .
C2 N1 Mn1 110.39(16) . .
C3 N1 Mn1 106.34(15) . .
C8 N1 Mn1 105.52(15) . .
C22 N2 C5 117.0(2) . .
C22 N2 Mn1 127.70(17) . 3
C5 N2 Mn1 115.02(17) . 3
C21 N3 C22 132.9(2) . .
C21 N3 H3 113.6 . .
C22 N3 H3 113.6 . .
C12 N4 C13 126.7(2) . .
C12 N4 H4 116.6 . .
C13 N4 H4 116.6 . .
C13 N5 C15 117.8(3) . .
O1 C1 C2 108.9(2) . .
O1 C1 H1A 109.9 . .
C2 C1 H1A 109.9 . .
O1 C1 H1B 109.9 . .
C2 C1 H1B 109.9 . .
H1A C1 H1B 108.3 . .
N1 C2 C1 109.9(2) . .
N1 C2 H2A 109.7 . .
C1 C2 H2A 109.7 . .
N1 C2 H2B 109.7 . .
C1 C2 H2B 109.7 . .
H2A C2 H2B 108.2 . .
N1 C3 C4 109.5(2) . .
N1 C3 H3A 109.8 . .
C4 C3 H3A 109.8 . .
N1 C3 H3B 109.8 . .
C4 C3 H3B 109.8 . .
H3A C3 H3B 108.2 . .
O2 C4 C3 109.36(19) . .
O2 C4 H4A 109.8 . .
C3 C4 H4A 109.8 . .
O2 C4 H4B 109.8 . .
C3 C4 H4B 109.8 . .
H4A C4 H4B 108.3 . .
N2 C5 C6 124.0(3) . .
N2 C5 H5 118.0 . .
C6 C5 H5 118.0 . .
C5 C6 C24 117.9(3) . .
C5 C6 H6 121.1 . .
C24 C6 H6 121.1 . .
O3 C7 C8 111.4(2) . .
O3 C7 H7A 109.3 . .
C8 C7 H7A 109.3 . .
O3 C7 H7B 109.3 . .
C8 C7 H7B 109.3 . .
H7A C7 H7B 108.0 . .
N1 C8 C7 110.6(2) . .
N1 C8 H8A 109.5 . .
C7 C8 H8A 109.5 . .
N1 C8 H8B 109.5 . .
C7 C8 H8B 109.5 . .
H8A C8 H8B 108.1 . .
C10 C9 H9A 109.5 . .
C10 C9 H9B 109.5 . .
H9A C9 H9B 109.5 . .
C10 C9 H9C 109.5 . .
H9A C9 H9C 109.5 . .
H9B C9 H9C 109.5 . .
O4 C10 C11 125.6(2) . .
O4 C10 C9 114.4(3) . .
C11 C10 C9 120.0(3) . .
C10 C11 C12 123.6(2) . .
C10 C11 H11 118.2 . .
C12 C11 H11 118.2 . .
O5 C12 N4 119.3(2) . .
O5 C12 C11 124.0(3) . .
N4 C12 C11 116.5(2) . .
N5 C13 C14 123.1(3) . .
N5 C13 N4 114.8(3) . .
C14 C13 N4 122.1(3) . .
C17 C14 C13 118.0(3) . .
C17 C14 H14 121.0 . .
C13 C14 H14 121.0 . .
N5 C15 C16 122.9(3) . .
N5 C15 H15 118.5 . .
C16 C15 H15 118.5 . .
C15 C16 C17 118.8(3) . .
C15 C16 H16 120.6 . .
C17 C16 H16 120.6 . .
C16 C17 C14 119.3(3) . .
C16 C17 H17 120.3 . .
C14 C17 H17 120.3 . .
C19 C18 H18A 109.5 . .
C19 C18 H18B 109.5 . .
H18A C18 H18B 109.5 . .
C19 C18 H18C 109.5 . .
H18A C18 H18C 109.5 . .
H18B C18 H18C 109.5 . .
O6 C19 C20 126.4(2) . .
O6 C19 C18 114.9(2) . .
C20 C19 C18 118.7(3) . .
C19 C20 C21 125.2(2) . .
C19 C20 H20 117.4 . .
C21 C20 H20 117.4 . .
O7 C21 N3 120.8(2) . .
O7 C21 C20 124.5(2) . .
N3 C21 C20 114.7(2) . .
N2 C22 C23 122.9(2) . .
N2 C22 N3 121.4(2) . .
C23 C22 N3 115.6(2) . .
C24 C23 C22 118.7(3) . .
C24 C23 H23 120.7 . .
C22 C23 H23 120.7 . .
C23 C24 C6 119.5(3) . .
C23 C24 H24 120.3 . .
C6 C24 H24 120.3 . .
C1S O4S H4S 109.5 . .
O3S N1S O2S 120.3(3) . .
O3S N1S O1S 119.2(4) . .
O2S N1S O1S 120.5(3) . .
O4S C1S H1S1 109.5 . .
O4S C1S H1S2 109.5 . .
H1S1 C1S H1S2 109.5 . .
O4S C1S H1S3 109.5 . .
H1S1 C1S H1S3 109.5 . .
H1S2 C1S H1S3 109.5 . .
Cl2S C2S Cl1S 120.7(9) . .
Cl2S C2S H2S1 107.1 . .
Cl1S C2S H2S1 107.1 . .
Cl2S C2S H2S2 107.1 . .
Cl1S C2S H2S2 107.1 . .
H2S1 C2S H2S2 106.8 . .

loop_
_geom_bond_atom_site_label_1
_geom_bond_atom_site_label_2
_geom_bond_distance
_geom_bond_site_symmetry_2
Fe1 O2 1.9318(19) .
Fe1 O4 1.9493(18) .
Fe1 O6 1.9706(18) .
Fe1 O3 1.9838(17) 3
Fe1 O5 2.053(2) .
Fe1 O7 2.1328(17) .
Mn1 O2 2.1177(17) .
Mn1 O3 2.1758(17) .
Mn1 O1 2.251(2) .
Mn1 O7 2.2554(17) 3
Mn1 N2 2.282(2) 3
Mn1 N1 2.410(2) .
O1 C1 1.427(4) .
O1 H1 0.81(4) .
O2 C4 1.419(3) .
O3 C7 1.433(3) .
O3 Fe1 1.9838(17) 3
O4 C10 1.294(3) .
O5 C12 1.262(3) .
O6 C19 1.279(3) .
O7 C21 1.272(3) .
O7 Mn1 2.2554(17) 3
N1 C2 1.474(4) .
N1 C3 1.474(3) .
N1 C8 1.478(3) .
N2 C22 1.334(3) .
N2 C5 1.351(3) .
N2 Mn1 2.282(2) 3
N3 C21 1.363(3) .
N3 C22 1.401(3) .
N3 H3 0.8600 .
N4 C12 1.356(4) .
N4 C13 1.404(4) .
N4 H4 0.8600 .
N5 C13 1.329(4) .
N5 C15 1.343(5) .
C1 C2 1.511(4) .
C1 H1A 0.9700 .
C1 H1B 0.9700 .
C2 H2A 0.9700 .
C2 H2B 0.9700 .
C3 C4 1.517(4) .
C3 H3A 0.9700 .
C3 H3B 0.9700 .
C4 H4A 0.9700 .
C4 H4B 0.9700 .
C5 C6 1.379(4) .
C5 H5 0.9300 .
C6 C24 1.386(4) .
C6 H6 0.9300 .
C7 C8 1.512(4) .
C7 H7A 0.9700 .
C7 H7B 0.9700 .
C8 H8A 0.9700 .
C8 H8B 0.9700 .
C9 C10 1.501(4) .
C9 H9A 0.9600 .
C9 H9B 0.9600 .
C9 H9C 0.9600 .
C10 C11 1.364(4) .
C11 C12 1.429(4) .
C11 H11 0.9300 .
C13 C14 1.392(4) .
C14 C17 1.381(5) .
C14 H14 0.9300 .
C15 C16 1.374(6) .
C15 H15 0.9300 .
C16 C17 1.379(6) .
C16 H16 0.9300 .
C17 H17 0.9300 .
C18 C19 1.511(4) .
C18 H18A 0.9600 .
C18 H18B 0.9600 .
C18 H18C 0.9600 .
C19 C20 1.378(4) .
C20 C21 1.421(3) .
C20 H20 0.9300 .
C22 C23 1.398(4) .
C23 C24 1.375(4) .
C23 H23 0.9300 .
C24 H24 0.9300 .
Cl1S C2S 1.735(15) .
Cl2S C2S 1.636(8) .
O1S N1S 1.258(4) .
O2S N1S 1.240(4) .
O3S N1S 1.212(5) .
O4S C1S 1.398(4) .
O4S H4S 0.8200 .
C1S H1S1 0.9600 .
C1S H1S2 0.9600 .
C1S H1S3 0.9600 .
C2S H2S1 0.9700 .
C2S H2S2 0.9700 .

loop_
_geom_hbond_atom_site_label_D
_geom_hbond_atom_site_label_H
_geom_hbond_atom_site_label_A
_geom_hbond_distance_DH
_geom_hbond_distance_HA
_geom_hbond_distance_DA
_geom_hbond_angle_DHA
_geom_hbond_site_symmetry_A
N3 H3 O1S 0.86 2.01 2.865(3) 170.7 4_566
O4S H4S O3S 0.82 1.96 2.751(5) 161.5 1_455
